data_7222786
loop_
_publ_author_name
'Kraft, R.'
'Valldor, M.'
'Poettgen, R.'

_publ_section_title
;
 Ternary gallides RE Mg Ga (RE = Y, La, Pr, Nd, Sm - Tm, Lu) - synthesis
 and crystal chemistry
;
_journal_name_full
;
Zeitschrift fuer Naturforschung, Teil B. Anorganische Chemie, Organische 
Chemie (42,1987-)
;
_journal_page_first 827
_journal_page_last 831
_journal_volume 58
_journal_year 2003
_chemical_formula_sum 'Ga Mg Sm'
_chemical_name_systematic 'Sm Mg Ga'
_space_group_IT_number 189
_symmetry_space_group_name_Hall 'P -6 -2'
_symmetry_space_group_name_H-M 'P -6 2 m'
_cell_angle_alpha 90
_cell_angle_beta 90
_cell_angle_gamma 120
_cell_formula_units_Z 3
_cell_length_a 7.376
_cell_length_b 7.376
_cell_length_c 4.475
_cell_volume 210.846
_citation_journal_id_ASTM ZNBSEN
_cod_data_source_file Kraft_ZNBSEN_2003_1128.cif
_cod_data_source_block Ga1Mg1Sm1
_cod_original_cell_volume 210.8461
_cod_original_formula_sum 'Ga1 Mg1 Sm1'
_cod_database_code 7222786

loop_
_symmetry_equiv_pos_as_xyz
x,y,z
-x+y,-x,-z
-y,x-y,z
x,y,-z
-x+y,-x,z
-y,x-y,-z
y,x,z
x-y,-y,-z
-x,-x+y,z
y,x,-z
x-y,-y,z
-x,-x+y,-z

loop_
_atom_site_label
_atom_site_type_symbol
_atom_site_fract_x
_atom_site_fract_y
_atom_site_fract_z
_atom_site_occupancy
_atom_site_U_iso_or_equiv
Mg1 Mg 0.2444 0 0.5 1 0.0
Ga2 Ga 0 0 0 1 0.0
Ga1 Ga 0.3333 0.6667 0.5 1 0.0
Sm1 Sm 0.57582 0 0 1 0.0
